data_4511226
loop_
_publ_author_name
'Singh, Ruchi'
'Mrozinski, Jerzy'
'Bharadwaj, Parimal K.'

_publ_section_title
;
 Solvent-Induced Carboxylate Shift and Movement of an Anthryl Side-Group
 in Single-Crystal to Single-Crystal Structural Dynamics in a Gadolinium
 Coordination Polymer
;
_journal_issue 7
_journal_name_full 'Crystal Growth &amp; Design'
_journal_page_first 3623
_journal_paper_doi 10.1021/cg5005775
_journal_volume 14
_journal_year 2014
_chemical_formula_moiety 'C69 H45 Gd2 N3 O16'
_chemical_formula_sum 'C69 H45 Gd2 N3 O16'
_chemical_formula_weight 1486.58
_chemical_name_systematic
;
 ?
;
_space_group_IT_number 14
_symmetry_cell_setting monoclinic
_symmetry_space_group_name_Hall '-P 2ybc'
_symmetry_space_group_name_H-M 'P 1 21/c 1'
_atom_sites_solution_hydrogens geom
_atom_sites_solution_primary direct
_atom_sites_solution_secondary difmap
_audit_creation_method SHELXL-97
_cell_angle_alpha 90.000
_cell_angle_beta 98.486(5)
_cell_angle_gamma 90.000
_cell_formula_units_Z 4
_cell_length_a 17.779(5)
_cell_length_b 19.772(5)
_cell_length_c 20.507(5)
_cell_measurement_reflns_used 999
_cell_measurement_temperature 100(2)
_cell_measurement_theta_max 25.50
_cell_measurement_theta_min 1.16
_cell_volume 7130(3)
_computing_cell_refinement 'SAINT 6.45 ( Bruker, 2003)'
_computing_data_collection 'SMART 5.628 (Bruker, 2003)'
_computing_data_reduction 'SAINT 6.45 ( Bruker, 2003)'
_computing_molecular_graphics 'DIAMOND 2.1e'
_computing_structure_refinement 'SHELXL-97 (Sheldrick, 1997)'
_computing_structure_solution SIR-97
_diffrn_ambient_temperature 100(2)
_diffrn_measured_fraction_theta_full 0.998
_diffrn_measured_fraction_theta_max 0.998
_diffrn_radiation_monochromator graphite
_diffrn_radiation_source 'fine-focus sealed tube'
_diffrn_radiation_type MoK\a
_diffrn_radiation_wavelength 0.71073
_diffrn_reflns_av_R_equivalents 0.0795
_diffrn_reflns_av_sigmaI/netI 0.0980
_diffrn_reflns_limit_h_max 18
_diffrn_reflns_limit_h_min -21
_diffrn_reflns_limit_k_max 20
_diffrn_reflns_limit_k_min -23
_diffrn_reflns_limit_l_max 24
_diffrn_reflns_limit_l_min -24
_diffrn_reflns_number 38633
_diffrn_reflns_theta_full 25.50
_diffrn_reflns_theta_max 25.50
_diffrn_reflns_theta_min 1.16
_exptl_absorpt_coefficient_mu 1.908
_exptl_absorpt_correction_T_max 0.7252
_exptl_absorpt_correction_T_min 0.6369
_exptl_absorpt_correction_type empirical
_exptl_absorpt_process_details sadabs
_exptl_crystal_colour Brown
_exptl_crystal_density_diffrn 1.385
_exptl_crystal_density_method 'not measured'
_exptl_crystal_description Block
_exptl_crystal_F_000 2944
_exptl_crystal_size_max 0.26
_exptl_crystal_size_mid 0.20
_exptl_crystal_size_min 0.18
_platon_squeeze_details
;
;
_refine_diff_density_max 2.026
_refine_diff_density_min -1.325
_refine_diff_density_rms 0.181
_refine_ls_extinction_method none
_refine_ls_goodness_of_fit_ref 0.937
_refine_ls_hydrogen_treatment mixed
_refine_ls_matrix_type full
_refine_ls_number_parameters 803
_refine_ls_number_reflns 13257
_refine_ls_number_restraints 7
_refine_ls_restrained_S_all 0.947
_refine_ls_R_factor_all 0.0856
_refine_ls_R_factor_gt 0.0539
_refine_ls_shift/su_max 0.001
_refine_ls_shift/su_mean 0.000
_refine_ls_structure_factor_coef Fsqd
_refine_ls_weighting_details 'calc w=1/[\s^2^(Fo^2^)+(0.0765P)^2^+0.0000P] where P=(Fo^2^+2Fc^2^)/3'
_refine_ls_weighting_scheme calc
_refine_ls_wR_factor_gt 0.1325
_refine_ls_wR_factor_ref 0.1557
_reflns_number_gt 8125
_reflns_number_total 13257
_reflns_threshold_expression >2sigma(I)
_cod_data_source_file cg5005775_si_002.cif
_cod_data_source_block 1a
_cod_depositor_comments
;
The following automatic conversions were performed:

'_symmetry_cell_setting' value 'Monoclinic' changed to 'monoclinic'
according to
/usr/data/users/saulius/crontab/automatic-downloads/rss-feeds/ACS/lib/dictionaries/cif_core.dic
dictionary named 'cif_core.dic' version 2.4.2 from 2011-04-26.

Automatic conversion script
Id: cif_fix_values 2281 2013-09-26 08:29:07Z andrius 

 Adding full bibliography for 4511225--4511228.cif.
;
_cod_original_sg_symbol_H-M P21/c
_cod_database_code 4511226

loop_
_symmetry_equiv_pos_as_xyz
'x, y, z'
'-x, y+1/2, -z+1/2'
'-x, -y, -z'
'x, -y-1/2, z-1/2'

loop_
_atom_site_label
_atom_site_type_symbol
_atom_site_fract_x
_atom_site_fract_y
_atom_site_fract_z
_atom_site_U_iso_or_equiv
_atom_site_adp_type
_atom_site_occupancy
_atom_site_symmetry_multiplicity
_atom_site_calc_flag
_atom_site_refinement_flags
Gd1 Gd 0.062228(19) 0.070903(18) 0.326552(16) 0.01668(11) Uani 1 1 d .
Gd2 Gd -0.06642(2) -0.021254(19) 0.172016(17) 0.01807(12) Uani 1 1 d D
O1 O -0.1564(3) -0.0192(3) 0.2456(2) 0.0248(12) Uani 1 1 d .
O2 O -0.0583(3) 0.0247(3) 0.3093(3) 0.0271(13) Uani 1 1 d .
O3 O -0.0655(3) -0.0146(2) 0.5595(2) 0.0207(12) Uani 1 1 d .
O4 O -0.1701(3) -0.0607(3) 0.5859(2) 0.0243(12) Uani 1 1 d .
O5 O -0.0087(3) -0.1004(2) 0.2492(3) 0.0292(13) Uani 1 1 d .
O6 O 0.0828(3) -0.0440(2) 0.3160(2) 0.0216(12) Uani 1 1 d .
O7 O 0.0530(3) 0.0251(2) 0.1914(3) 0.0246(12) Uani 1 1 d .
O8 O 0.1573(3) 0.0615(3) 0.2532(2) 0.0257(12) Uani 1 1 d .
O9 O -0.0898(3) 0.0959(3) 0.1723(2) 0.0247(12) Uani 1 1 d .
O10 O -0.0050(3) 0.1460(2) 0.2481(2) 0.0217(12) Uani 1 1 d .
O11 O -0.1769(3) -0.0118(3) 0.0867(2) 0.0239(12) Uani 1 1 d .
O12 O -0.1277(4) -0.1315(3) 0.1534(3) 0.0524(18) Uani 1 1 d .
O13 O 0.0097(3) 0.1461(3) 0.4013(2) 0.0307(13) Uani 1 1 d .
O14 O 0.1330(3) 0.1761(3) 0.3313(3) 0.0347(14) Uani 1 1 d .
O17 O -0.0654(3) -0.0064(4) 0.0561(3) 0.069(3) Uani 1 1 d .
C1 C -0.1245(4) 0.0006(4) 0.3016(3) 0.0185(16) Uani 1 1 d .
C2 C -0.1669(4) -0.0096(3) 0.3585(3) 0.0182(16) Uani 1 1 d .
C3 C -0.1311(4) -0.0094(3) 0.4241(3) 0.0180(16) Uani 1 1 d .
H3 H -0.0794 -0.0002 0.4343 0.022 Uiso 1 1 calc R
C4 C -0.1741(4) -0.0233(3) 0.4736(3) 0.0184(16) Uani 1 1 d .
C5 C -0.1355(4) -0.0334(4) 0.5431(4) 0.0227(17) Uani 1 1 d .
C6 C -0.2495(4) -0.0363(4) 0.4597(3) 0.0183(16) Uani 1 1 d .
H6 H -0.2768 -0.0461 0.4938 0.022 Uiso 1 1 calc R
C7 C -0.2872(4) -0.0351(4) 0.3945(3) 0.0204(17) Uani 1 1 d D
C8 C -0.2448(4) -0.0221(4) 0.3442(3) 0.0218(17) Uani 1 1 d .
H8 H -0.2686 -0.0217 0.3006 0.026 Uiso 1 1 calc R
C9 C -0.4033(5) -0.0624(5) 0.3144(4) 0.037(2) Uani 1 1 d D
H9A H -0.3660 -0.0725 0.2858 0.045 Uiso 1 1 calc R
H9B H -0.4301 -0.0216 0.2984 0.045 Uiso 1 1 calc R
C10 C -0.4601(4) -0.1215(5) 0.3129(4) 0.034(2) Uani 1 1 d .
C11 C -0.4325(5) -0.1872(5) 0.3148(4) 0.035(2) Uani 1 1 d .
C12 C -0.3536(5) -0.2035(6) 0.3200(4) 0.047(3) Uani 1 1 d .
H12 H -0.3181 -0.1687 0.3239 0.056 Uiso 1 1 calc R
C13 C -0.3296(6) -0.2671(6) 0.3194(5) 0.054(3) Uani 1 1 d .
H13 H -0.2778 -0.2757 0.3226 0.065 Uiso 1 1 calc R
C14 C -0.3814(6) -0.3224(6) 0.3140(4) 0.054(3) Uani 1 1 d .
H14 H -0.3635 -0.3665 0.3139 0.065 Uiso 1 1 calc R
C15 C -0.4548(6) -0.3106(5) 0.3093(4) 0.050(3) Uani 1 1 d .
H15 H -0.4879 -0.3473 0.3057 0.060 Uiso 1 1 calc R
C16 C -0.4864(5) -0.2429(5) 0.3094(4) 0.045(3) Uani 1 1 d .
C17 C -0.5627(6) -0.2302(6) 0.3061(5) 0.054(3) Uani 1 1 d .
H17 H -0.5963 -0.2664 0.3038 0.064 Uiso 1 1 calc R
C18 C -0.5915(5) -0.1640(6) 0.3062(4) 0.045(3) Uani 1 1 d .
C19 C -0.6707(5) -0.1483(6) 0.3068(5) 0.057(3) Uani 1 1 d .
H19 H -0.7050 -0.1839 0.3060 0.068 Uiso 1 1 calc R
C20 C -0.6968(6) -0.0869(8) 0.3082(5) 0.071(4) Uani 1 1 d .
H20 H -0.7487 -0.0796 0.3061 0.086 Uiso 1 1 calc R
C21 C -0.6460(5) -0.0308(6) 0.3128(4) 0.051(3) Uani 1 1 d .
H21 H -0.6643 0.0130 0.3157 0.061 Uiso 1 1 calc R
C22 C -0.5698(5) -0.0421(6) 0.3130(4) 0.046(3) Uani 1 1 d .
H22 H -0.5371 -0.0051 0.3162 0.055 Uiso 1 1 calc R
C23 C -0.5386(5) -0.1077(5) 0.3084(4) 0.039(2) Uani 1 1 d .
C24 C 0.0513(4) -0.0989(4) 0.2950(4) 0.0226(18) Uani 1 1 d .
C25 C 0.0813(4) -0.1632(4) 0.3222(3) 0.0188(17) Uani 1 1 d .
C26 C 0.1406(4) -0.1594(4) 0.3739(3) 0.0207(17) Uani 1 1 d .
H26 H 0.1586 -0.1171 0.3888 0.025 Uiso 1 1 calc R
C27 C 0.1745(4) -0.2184(4) 0.4048(3) 0.0199(17) Uani 1 1 d .
C28 C 0.1464(4) -0.2811(4) 0.3799(3) 0.0200(17) Uani 1 1 d .
H28 H 0.1672 -0.3209 0.3987 0.024 Uiso 1 1 calc R
C29 C 0.0865(4) -0.2839(4) 0.3262(3) 0.0183(16) Uani 1 1 d .
C30 C 0.0535(4) -0.2256(4) 0.2970(3) 0.0218(17) Uani 1 1 d .
H30 H 0.0141 -0.2279 0.2618 0.026 Uiso 1 1 calc R
C31 C 0.2509(4) -0.1443(4) 0.4854(4) 0.0249(18) Uani 1 1 d .
H31A H 0.2041 -0.1229 0.4939 0.030 Uiso 1 1 calc R
H31B H 0.2717 -0.1169 0.4531 0.030 Uiso 1 1 calc R
C32 C 0.3063(4) -0.1447(4) 0.5482(4) 0.0245(18) Uani 1 1 d .
C33 C 0.3845(4) -0.1338(4) 0.5436(4) 0.033(2) Uani 1 1 d .
C34 C 0.4153(5) -0.1325(5) 0.4845(4) 0.041(2) Uani 1 1 d .
H34 H 0.3835 -0.1391 0.4448 0.049 Uiso 1 1 calc R
C35 C 0.4894(5) -0.1218(6) 0.4841(4) 0.061(3) Uani 1 1 d .
H35 H 0.5078 -0.1231 0.4440 0.073 Uiso 1 1 calc R
C36 C 0.5415(5) -0.1086(6) 0.5428(5) 0.065(4) Uani 1 1 d .
H36 H 0.5920 -0.0975 0.5409 0.079 Uiso 1 1 calc R
C37 C 0.5150(5) -0.1128(5) 0.6008(4) 0.047(3) Uani 1 1 d .
H37 H 0.5489 -0.1081 0.6397 0.056 Uiso 1 1 calc R
C38 C 0.4366(4) -0.1243(4) 0.6045(4) 0.0289(19) Uani 1 1 d .
C39 C 0.4093(5) -0.1264(5) 0.6640(4) 0.035(2) Uani 1 1 d .
H39 H 0.4432 -0.1203 0.7026 0.042 Uiso 1 1 calc R
C40 C 0.3315(4) -0.1374(4) 0.6684(3) 0.0220(17) Uani 1 1 d .
C41 C 0.3049(4) -0.1385(4) 0.7299(4) 0.032(2) Uani 1 1 d .
H41 H 0.3388 -0.1317 0.7684 0.038 Uiso 1 1 calc R
C42 C 0.2307(5) -0.1493(4) 0.7331(4) 0.036(2) Uani 1 1 d .
H42 H 0.2133 -0.1485 0.7737 0.043 Uiso 1 1 calc R
C43 C 0.1802(5) -0.1617(4) 0.6757(4) 0.033(2) Uani 1 1 d .
H43 H 0.1295 -0.1713 0.6785 0.039 Uiso 1 1 calc R
C44 C 0.2039(4) -0.1599(4) 0.6157(3) 0.0268(19) Uani 1 1 d .
H44 H 0.1685 -0.1665 0.5780 0.032 Uiso 1 1 calc R
C45 C 0.2810(4) -0.1484(4) 0.6086(4) 0.0280(19) Uani 1 1 d .
C46 C 0.1248(4) 0.0374(4) 0.1994(3) 0.0217(17) Uani 1 1 d .
C47 C 0.1686(4) 0.0256(4) 0.1430(3) 0.0181(16) Uani 1 1 d .
C48 C 0.1307(4) 0.0188(4) 0.0788(4) 0.030(2) Uani 1 1 d .
H48 H 0.0779 0.0208 0.0699 0.035 Uiso 1 1 calc R
C49 C 0.1735(5) 0.0090(4) 0.0291(4) 0.0293(19) Uani 1 1 d .
C50 C 0.2514(4) 0.0029(4) 0.0417(3) 0.0190(16) Uiso 1 1 d .
H50 H 0.2787 -0.0048 0.0071 0.023 Uiso 1 1 calc R
C51 C 0.2896(4) 0.0081(3) 0.1052(3) 0.0152(15) Uiso 1 1 d .
C52 C 0.2458(4) 0.0208(3) 0.1563(3) 0.0175(16) Uiso 1 1 d .
H52 H 0.2700 0.0259 0.1995 0.021 Uiso 1 1 calc R
C52A C 0.4136(4) -0.0162(4) 0.0681(3) 0.0268(19) Uani 1 1 d .
H52A H 0.4053 0.0160 0.0320 0.032 Uiso 1 1 calc R
H52B H 0.3958 -0.0600 0.0511 0.032 Uiso 1 1 calc R
C53 C 0.4975(4) -0.0203(4) 0.0930(3) 0.0242(18) Uani 1 1 d .
C54 C 0.5463(5) 0.0345(4) 0.0903(4) 0.030(2) Uani 1 1 d .
C55 C 0.5205(4) 0.0977(5) 0.0675(4) 0.037(2) Uani 1 1 d .
H55 H 0.4686 0.1043 0.0553 0.045 Uiso 1 1 calc R
C56 C 0.5698(5) 0.1520(5) 0.0622(4) 0.042(2) Uani 1 1 d .
H56 H 0.5511 0.1932 0.0449 0.051 Uiso 1 1 calc R
C57 C 0.6486(5) 0.1429(5) 0.0836(4) 0.036(2) Uani 1 1 d .
H57 H 0.6816 0.1790 0.0813 0.044 Uiso 1 1 calc R
C58 C 0.6765(5) 0.0832(5) 0.1071(4) 0.036(2) Uani 1 1 d .
H58 H 0.7285 0.0785 0.1207 0.044 Uiso 1 1 calc R
C59 C 0.6267(4) 0.0262(5) 0.1114(4) 0.034(2) Uani 1 1 d .
C60 C 0.6557(5) -0.0364(5) 0.1345(4) 0.031(2) Uani 1 1 d .
H60 H 0.7076 -0.0413 0.1487 0.037 Uiso 1 1 calc R
C61 C 0.6075(5) -0.0914(5) 0.1364(4) 0.035(2) Uani 1 1 d .
C62 C 0.6377(5) -0.1575(5) 0.1579(4) 0.041(2) Uani 1 1 d .
H62 H 0.6896 -0.1631 0.1717 0.050 Uiso 1 1 calc R
C63 C 0.5887(6) -0.2124(5) 0.1577(5) 0.051(3) Uani 1 1 d .
H63 H 0.6086 -0.2550 0.1694 0.061 Uiso 1 1 calc R
C64 C 0.5099(5) -0.2048(5) 0.1403(4) 0.044(2) Uani 1 1 d .
H64 H 0.4779 -0.2416 0.1424 0.052 Uiso 1 1 calc R
C65 C 0.4803(5) -0.1435(4) 0.1202(4) 0.037(2) Uani 1 1 d .
H65 H 0.4279 -0.1398 0.1085 0.044 Uiso 1 1 calc R
C66 C 0.5266(4) -0.0837(5) 0.1163(4) 0.032(2) Uani 1 1 d .
C67 C -0.0581(4) 0.1487(4) 0.1969(4) 0.0182(16) Uani 1 1 d .
C74 C -0.1367(4) -0.0092(4) 0.0416(4) 0.0222(17) Uiso 1 1 d .
N1 N -0.3653(3) -0.0519(4) 0.3815(3) 0.0328(18) Uani 1 1 d D
N2 N 0.2327(3) -0.2124(3) 0.4572(3) 0.0219(15) Uani 1 1 d D
N3 N 0.3696(3) 0.0045(4) 0.1196(3) 0.0259(16) Uani 1 1 d .
O1W O 0.0076(9) -0.0973(6) 0.1234(6) 0.250(10) Uani 1 1 d D
H1N2 H 0.241(4) -0.250(2) 0.482(3) 0.02(2) Uiso 1 1 d D
H1N3 H 0.389(3) -0.003(3) 0.158(3) 0.000(16) Uiso 1 1 d .
H1N1 H -0.3726(14) -0.0116(17) 0.399(2) 0.17(7) Uiso 1 1 d D

loop_
_atom_site_aniso_label
_atom_site_aniso_U_11
_atom_site_aniso_U_22
_atom_site_aniso_U_33
_atom_site_aniso_U_23
_atom_site_aniso_U_13
_atom_site_aniso_U_12
Gd1 0.0183(2) 0.0160(2) 0.01582(19) 0.00022(15) 0.00272(15) -0.00055(15)
Gd2 0.0193(2) 0.0180(2) 0.01652(19) 0.00084(16) 0.00135(15) -0.00104(15)
O1 0.028(3) 0.031(3) 0.017(3) -0.002(2) 0.008(2) 0.004(2)
O2 0.017(3) 0.022(3) 0.043(3) 0.014(3) 0.007(2) -0.001(2)
O3 0.024(3) 0.028(3) 0.010(2) 0.003(2) 0.002(2) -0.004(2)
O4 0.022(3) 0.033(3) 0.018(3) 0.008(2) 0.001(2) -0.009(2)
O5 0.031(3) 0.013(3) 0.040(3) 0.005(2) -0.006(3) -0.001(2)
O6 0.029(3) 0.011(3) 0.024(3) 0.007(2) -0.002(2) -0.006(2)
O7 0.012(3) 0.022(3) 0.040(3) 0.002(2) 0.006(2) 0.001(2)
O8 0.033(3) 0.025(3) 0.021(3) -0.004(2) 0.007(2) -0.001(2)
O9 0.026(3) 0.021(3) 0.028(3) 0.003(2) 0.007(2) 0.006(2)
O10 0.024(3) 0.016(3) 0.024(3) 0.004(2) 0.002(2) 0.001(2)
O11 0.021(3) 0.043(4) 0.010(2) -0.002(2) 0.007(2) 0.002(2)
O12 0.062(4) 0.031(4) 0.060(4) 0.008(3) -0.007(4) -0.016(3)
O13 0.038(3) 0.035(4) 0.020(3) -0.006(2) 0.011(2) 0.004(3)
O14 0.037(3) 0.021(3) 0.045(3) 0.003(3) 0.003(3) -0.009(3)
O17 0.019(3) 0.174(8) 0.013(3) -0.008(4) 0.005(3) -0.006(4)
C1 0.019(4) 0.022(4) 0.016(4) 0.008(3) 0.008(3) 0.008(3)
C2 0.029(4) 0.008(4) 0.019(4) 0.005(3) 0.010(3) 0.001(3)
C3 0.014(4) 0.015(4) 0.026(4) -0.001(3) 0.006(3) -0.004(3)
C4 0.018(4) 0.011(4) 0.025(4) -0.002(3) -0.001(3) 0.008(3)
C5 0.024(4) 0.018(4) 0.023(4) -0.001(3) -0.006(3) 0.005(3)
C6 0.019(4) 0.022(4) 0.016(4) 0.010(3) 0.008(3) -0.001(3)
C7 0.014(4) 0.030(5) 0.017(4) -0.003(3) 0.004(3) -0.003(3)
C8 0.031(4) 0.020(4) 0.011(3) -0.002(3) -0.008(3) -0.003(3)
C9 0.041(5) 0.046(6) 0.024(4) 0.006(4) 0.002(4) -0.017(4)
C10 0.025(5) 0.057(6) 0.018(4) 0.005(4) -0.005(3) -0.030(4)
C11 0.040(5) 0.045(6) 0.020(4) 0.009(4) 0.000(4) -0.018(4)
C12 0.040(6) 0.058(7) 0.040(5) -0.001(5) -0.003(5) -0.003(5)
C13 0.058(7) 0.065(8) 0.036(5) 0.010(5) -0.007(5) -0.014(6)
C14 0.058(7) 0.060(8) 0.041(6) 0.009(5) -0.006(5) -0.021(6)
C15 0.083(8) 0.038(7) 0.024(5) 0.006(4) -0.008(5) -0.025(6)
C16 0.042(6) 0.067(7) 0.023(4) 0.010(5) -0.003(4) -0.018(5)
C17 0.047(7) 0.070(8) 0.041(6) 0.006(6) -0.004(5) -0.013(6)
C18 0.024(5) 0.075(8) 0.034(5) 0.010(5) 0.000(4) -0.029(5)
C19 0.036(6) 0.080(9) 0.050(6) 0.039(6) -0.009(5) -0.014(6)
C20 0.042(7) 0.124(12) 0.044(6) 0.041(7) -0.005(5) -0.001(7)
C21 0.040(6) 0.071(8) 0.037(5) 0.015(5) -0.007(5) -0.002(5)
C22 0.038(6) 0.072(8) 0.027(5) 0.007(5) 0.001(4) -0.011(5)
C23 0.035(5) 0.067(7) 0.017(4) 0.009(4) 0.002(4) -0.015(5)
C24 0.013(4) 0.022(5) 0.037(5) -0.009(4) 0.018(3) -0.003(3)
C25 0.015(4) 0.019(4) 0.024(4) 0.007(3) 0.006(3) 0.004(3)
C26 0.024(4) 0.015(4) 0.025(4) -0.001(3) 0.009(3) 0.006(3)
C27 0.011(4) 0.030(5) 0.018(4) 0.000(3) 0.001(3) -0.003(3)
C28 0.020(4) 0.018(4) 0.020(4) 0.002(3) -0.004(3) 0.004(3)
C29 0.022(4) 0.014(4) 0.020(4) 0.003(3) 0.005(3) -0.003(3)
C30 0.029(4) 0.024(4) 0.011(3) -0.009(3) -0.001(3) 0.009(3)
C31 0.022(4) 0.019(4) 0.033(4) 0.008(4) 0.000(4) 0.002(3)
C32 0.021(4) 0.020(4) 0.032(4) -0.010(4) 0.000(4) 0.006(3)
C33 0.024(5) 0.042(6) 0.029(4) -0.013(4) -0.004(4) -0.002(4)
C34 0.031(5) 0.068(7) 0.023(4) -0.003(4) 0.004(4) -0.005(5)
C35 0.034(6) 0.120(10) 0.030(5) -0.012(6) 0.011(4) -0.008(6)
C36 0.023(5) 0.131(11) 0.039(6) -0.012(6) -0.007(5) -0.024(6)
C37 0.032(5) 0.081(8) 0.027(5) -0.004(5) 0.002(4) -0.012(5)
C38 0.028(5) 0.031(5) 0.027(4) -0.003(4) 0.002(4) -0.006(4)
C39 0.036(5) 0.040(6) 0.027(4) -0.010(4) 0.000(4) -0.004(4)
C40 0.034(5) 0.012(4) 0.017(4) -0.002(3) -0.003(3) 0.001(3)
C41 0.025(5) 0.040(5) 0.027(4) -0.002(4) -0.006(4) 0.013(4)
C42 0.040(5) 0.044(6) 0.027(4) 0.005(4) 0.013(4) 0.009(4)
C43 0.036(5) 0.025(5) 0.036(5) 0.013(4) 0.007(4) 0.003(4)
C44 0.027(4) 0.036(5) 0.014(4) -0.004(3) -0.009(3) 0.003(4)
C45 0.031(5) 0.017(4) 0.037(5) -0.006(4) 0.008(4) 0.003(3)
C46 0.035(5) 0.023(4) 0.009(3) -0.001(3) 0.009(3) 0.001(3)
C47 0.030(4) 0.014(4) 0.013(3) -0.001(3) 0.013(3) 0.002(3)
C48 0.022(4) 0.037(5) 0.031(4) 0.001(4) 0.008(4) 0.001(4)
C49 0.035(5) 0.027(5) 0.025(4) -0.002(4) 0.001(4) -0.001(4)
C52A 0.031(5) 0.034(5) 0.016(4) -0.004(3) 0.004(3) 0.004(4)
C53 0.030(5) 0.029(5) 0.014(4) 0.000(3) 0.003(3) 0.002(4)
C54 0.040(5) 0.034(5) 0.016(4) -0.005(4) 0.005(4) 0.002(4)
C55 0.018(4) 0.059(7) 0.038(5) -0.009(5) 0.013(4) -0.006(4)
C56 0.049(6) 0.039(6) 0.042(5) -0.019(4) 0.015(5) -0.003(4)
C57 0.028(5) 0.049(6) 0.037(5) -0.020(4) 0.022(4) -0.018(4)
C58 0.032(5) 0.039(6) 0.037(5) -0.017(4) 0.001(4) -0.005(4)
C59 0.016(4) 0.074(7) 0.014(4) -0.015(4) 0.009(3) -0.013(4)
C60 0.029(5) 0.045(6) 0.019(4) -0.011(4) 0.002(4) 0.008(4)
C61 0.037(5) 0.058(7) 0.009(4) 0.001(4) 0.001(4) 0.002(4)
C62 0.036(5) 0.062(7) 0.024(4) 0.003(5) -0.001(4) 0.011(5)
C63 0.074(8) 0.038(7) 0.042(6) -0.003(5) 0.011(5) 0.003(5)
C64 0.039(6) 0.059(7) 0.034(5) 0.002(5) 0.012(4) -0.006(5)
C65 0.047(6) 0.035(6) 0.031(5) 0.007(4) 0.012(4) 0.003(4)
C66 0.025(5) 0.056(6) 0.017(4) -0.010(4) 0.011(4) -0.002(4)
C67 0.007(4) 0.018(4) 0.031(4) -0.018(3) 0.007(3) -0.002(3)
N1 0.019(4) 0.064(6) 0.015(3) -0.004(3) 0.001(3) -0.007(3)
N2 0.029(4) 0.015(4) 0.020(3) -0.002(3) -0.002(3) -0.001(3)
N3 0.018(3) 0.057(5) 0.003(3) -0.007(3) 0.000(3) 0.005(3)
O1W 0.52(3) 0.122(13) 0.120(11) 0.012(9) 0.090(14) -0.096(16)

loop_
_atom_type_symbol
_atom_type_description
_atom_type_scat_dispersion_real
_atom_type_scat_dispersion_imag
_atom_type_scat_source
C C 0.0033 0.0016 'International Tables Vol C Tables 4.2.6.8 and 6.1.1.4'
H H 0.0000 0.0000 'International Tables Vol C Tables 4.2.6.8 and 6.1.1.4'
N N 0.0061 0.0033 'International Tables Vol C Tables 4.2.6.8 and 6.1.1.4'
O O 0.0106 0.0060 'International Tables Vol C Tables 4.2.6.8 and 6.1.1.4'
Gd Gd -0.1653 3.9035 'International Tables Vol C Tables 4.2.6.8 and 6.1.1.4'

loop_
_geom_angle_atom_site_label_1
_geom_angle_atom_site_label_2
_geom_angle_atom_site_label_3
_geom_angle
_geom_angle_site_symmetry_1
_geom_angle_site_symmetry_3
O2 Gd1 O6 75.71(17) . .
O2 Gd1 O10 77.34(17) . .
O6 Gd1 O10 128.31(16) . .
O2 Gd1 O13 84.48(18) . .
O6 Gd1 O13 137.95(18) . .
O10 Gd1 O13 80.95(17) . .
O2 Gd1 O14 144.06(18) . .
O6 Gd1 O14 139.21(18) . .
O10 Gd1 O14 72.38(17) . .
O13 Gd1 O14 72.17(19) . .
O2 Gd1 O8 126.14(18) . .
O6 Gd1 O8 74.54(17) . .
O10 Gd1 O8 87.43(17) . .
O13 Gd1 O8 143.90(18) . .
O14 Gd1 O8 71.74(18) . .
O2 Gd1 O4 133.84(17) . 3_556
O6 Gd1 O4 82.50(17) . 3_556
O10 Gd1 O4 144.43(17) . 3_556
O13 Gd1 O4 85.36(17) . 3_556
O14 Gd1 O4 72.19(17) . 3_556
O8 Gd1 O4 84.60(17) . 3_556
O2 Gd1 O3 82.21(17) . 3_556
O6 Gd1 O3 71.27(16) . 3_556
O10 Gd1 O3 145.45(16) . 3_556
O13 Gd1 O3 69.52(16) . 3_556
O14 Gd1 O3 113.02(17) . 3_556
O8 Gd1 O3 127.06(16) . 3_556
O4 Gd1 O3 52.15(15) 3_556 3_556
O2 Gd1 C5 108.8(2) . 3_556
O6 Gd1 C5 77.21(18) . 3_556
O10 Gd1 C5 153.95(19) . 3_556
O13 Gd1 C5 74.66(19) . 3_556
O14 Gd1 C5 91.3(2) . 3_556
O8 Gd1 C5 107.01(19) . 3_556
O4 Gd1 C5 25.65(18) 3_556 3_556
O3 Gd1 C5 26.60(18) 3_556 3_556
O2 Gd1 O7 78.99(16) . .
O6 Gd1 O7 65.89(15) . .
O10 Gd1 O7 66.19(15) . .
O13 Gd1 O7 145.64(15) . .
O14 Gd1 O7 105.24(16) . .
O8 Gd1 O7 47.99(15) . .
O4 Gd1 O7 127.38(15) 3_556 .
O3 Gd1 O7 136.20(15) 3_556 .
C5 Gd1 O7 139.28(18) 3_556 .
O2 Gd1 C46 103.3(2) . .
O6 Gd1 C46 68.00(19) . .
O10 Gd1 C46 76.58(18) . .
O13 Gd1 C46 153.81(19) . .
O14 Gd1 C46 88.2(2) . .
O8 Gd1 C46 23.20(18) . .
O4 Gd1 C46 105.38(19) 3_556 .
O3 Gd1 C46 135.81(18) 3_556 .
C5 Gd1 C46 124.2(2) 3_556 .
O7 Gd1 C46 24.80(16) . .
O2 Gd1 Gd2 45.47(14) . .
O6 Gd1 Gd2 64.22(11) . .
O10 Gd1 Gd2 65.35(12) . .
O13 Gd1 Gd2 123.03(12) . .
O14 Gd1 Gd2 130.24(13) . .
O8 Gd1 Gd2 81.13(12) . .
O4 Gd1 Gd2 146.20(13) 3_556 .
O3 Gd1 Gd2 116.64(11) 3_556 .
C5 Gd1 Gd2 137.04(15) 3_556 .
O7 Gd1 Gd2 33.52(9) . .
C46 Gd1 Gd2 58.01(15) . .
O7 Gd2 O1W 76.3(4) . .
O7 Gd2 O5 81.25(17) . .
O1W Gd2 O5 68.8(4) . .
O7 Gd2 O9 76.43(17) . .
O1W Gd2 O9 138.7(3) . .
O5 Gd2 O9 135.48(17) . .
O7 Gd2 O1 125.49(18) . .
O1W Gd2 O1 140.3(3) . .
O5 Gd2 O1 81.40(18) . .
O9 Gd2 O1 81.06(17) . .
O7 Gd2 O17 88.9(2) . .
O1W Gd2 O17 64.3(4) . .
O5 Gd2 O17 133.1(2) . .
O9 Gd2 O17 84.8(2) . .
O1 Gd2 O17 137.55(18) . .
O7 Gd2 O11 136.18(18) . .
O1W Gd2 O11 100.9(4) . .
O5 Gd2 O11 139.46(17) . .
O9 Gd2 O11 78.61(17) . .
O1 Gd2 O11 84.68(16) . .
O17 Gd2 O11 53.25(17) . .
O7 Gd2 O12 139.9(2) . .
O1W Gd2 O12 67.8(4) . .
O5 Gd2 O12 69.60(18) . .
O9 Gd2 O12 143.54(19) . .
O1 Gd2 O12 77.6(2) . .
O17 Gd2 O12 91.3(2) . .
O11 Gd2 O12 70.29(19) . .
O7 Gd2 C74 113.9(2) . .
O1W Gd2 C74 81.1(4) . .
O5 Gd2 C74 142.3(2) . .
O9 Gd2 C74 82.2(2) . .
O1 Gd2 C74 111.2(2) . .
O17 Gd2 C74 26.7(2) . .
O11 Gd2 C74 26.60(18) . .
O12 Gd2 C74 78.5(2) . .
O7 Gd2 O2 78.29(16) . .
O1W Gd2 O2 131.4(4) . .
O5 Gd2 O2 66.82(16) . .
O9 Gd2 O2 71.18(15) . .
O1 Gd2 O2 47.42(15) . .
O17 Gd2 O2 154.7(2) . .
O11 Gd2 O2 125.72(15) . .
O12 Gd2 O2 112.50(18) . .
C74 Gd2 O2 147.43(18) . .
O7 Gd2 C1 102.60(19) . .
O1W Gd2 C1 139.5(3) . .
O5 Gd2 C1 71.04(19) . .
O9 Gd2 C1 76.92(18) . .
O1 Gd2 C1 23.26(17) . .
O17 Gd2 C1 155.2(2) . .
O11 Gd2 C1 106.05(17) . .
O12 Gd2 C1 93.6(2) . .
C74 Gd2 C1 131.9(2) . .
O2 Gd2 C1 24.32(16) . .
O7 Gd2 Gd1 44.26(13) . .
O1W Gd2 Gd1 109.7(4) . .
O5 Gd2 Gd1 68.48(12) . .
O9 Gd2 Gd1 68.61(12) . .
O1 Gd2 Gd1 81.34(12) . .
O17 Gd2 Gd1 129.32(17) . .
O11 Gd2 Gd1 145.91(12) . .
O12 Gd2 Gd1 135.24(14) . .
C74 Gd2 Gd1 146.25(16) . .
O2 Gd2 Gd1 34.03(9) . .
C1 Gd2 Gd1 58.35(14) . .
C1 O1 Gd2 109.3(4) . .
C1 O2 Gd1 178.0(5) . .
C1 O2 Gd2 81.4(4) . .
Gd1 O2 Gd2 100.50(18) . .
C5 O3 Gd1 90.3(4) . 3_556
C5 O4 Gd1 97.9(4) . 3_556
C24 O5 Gd2 134.0(4) . .
C24 O6 Gd1 143.5(5) . .
C46 O7 Gd2 167.0(5) . .
C46 O7 Gd1 84.5(4) . .
Gd2 O7 Gd1 102.22(18) . .
C46 O8 Gd1 107.4(5) . .
C67 O9 Gd2 138.6(5) . .
C67 O10 Gd1 143.2(4) . .
C74 O11 Gd2 92.6(4) . .
C74 O17 Gd2 94.2(5) . .
O2 C1 O1 121.1(7) . .
O2 C1 C2 121.5(6) . .
O1 C1 C2 117.2(6) . .
O2 C1 Gd2 74.3(4) . .
O1 C1 Gd2 47.4(3) . .
C2 C1 Gd2 161.0(5) . .
C8 C2 C3 119.9(7) . .
C8 C2 C1 117.3(6) . .
C3 C2 C1 122.7(7) . .
C4 C3 C2 118.7(6) . .
C4 C3 H3 120.6 . .
C2 C3 H3 120.6 . .
C6 C4 C3 121.3(6) . .
C6 C4 C5 118.4(7) . .
C3 C4 C5 119.8(6) . .
O4 C5 O3 119.3(6) . .
O4 C5 C4 120.9(7) . .
O3 C5 C4 119.8(7) . .
O4 C5 Gd1 56.5(3) . 3_556
O3 C5 Gd1 63.1(3) . 3_556
C4 C5 Gd1 172.7(5) . 3_556
C4 C6 C7 121.1(7) . .
C4 C6 H6 119.4 . .
C7 C6 H6 119.4 . .
C8 C7 C6 118.4(6) . .
C8 C7 N1 121.9(6) . .
C6 C7 N1 119.5(6) . .
C7 C8 C2 120.4(6) . .
C7 C8 H8 119.8 . .
C2 C8 H8 119.8 . .
N1 C9 C10 109.8(6) . .
N1 C9 H9A 109.7 . .
C10 C9 H9A 109.7 . .
N1 C9 H9B 109.7 . .
C10 C9 H9B 109.7 . .
H9A C9 H9B 108.2 . .
C11 C10 C23 121.6(8) . .
C11 C10 C9 118.8(8) . .
C23 C10 C9 119.6(9) . .
C10 C11 C12 123.6(8) . .
C10 C11 C16 118.8(8) . .
C12 C11 C16 117.6(9) . .
C13 C12 C11 121.8(10) . .
C13 C12 H12 119.1 . .
C11 C12 H12 119.1 . .
C12 C13 C14 121.5(11) . .
C12 C13 H13 119.2 . .
C14 C13 H13 119.3 . .
C15 C14 C13 119.7(11) . .
C15 C14 H14 120.2 . .
C13 C14 H14 120.2 . .
C14 C15 C16 122.9(9) . .
C14 C15 H15 118.6 . .
C16 C15 H15 118.5 . .
C17 C16 C15 123.3(10) . .
C17 C16 C11 120.1(10) . .
C15 C16 C11 116.6(9) . .
C16 C17 C18 121.9(10) . .
C16 C17 H17 119.0 . .
C18 C17 H17 119.1 . .
C17 C18 C19 123.8(9) . .
C17 C18 C23 118.6(9) . .
C19 C18 C23 117.5(10) . .
C20 C19 C18 123.5(10) . .
C20 C19 H19 118.2 . .
C18 C19 H19 118.3 . .
C19 C20 C21 120.3(11) . .
C19 C20 H20 119.8 . .
C21 C20 H20 119.9 . .
C22 C21 C20 119.2(11) . .
C22 C21 H21 120.4 . .
C20 C21 H21 120.4 . .
C21 C22 C23 122.9(10) . .
C21 C22 H22 118.5 . .
C23 C22 H22 118.5 . .
C10 C23 C22 124.3(9) . .
C10 C23 C18 118.9(9) . .
C22 C23 C18 116.4(9) . .
O6 C24 O5 122.2(7) . .
O6 C24 C25 119.9(7) . .
O5 C24 C25 117.9(6) . .
C26 C25 C30 121.3(7) . .
C26 C25 C24 116.1(7) . .
C30 C25 C24 122.6(6) . .
C25 C26 C27 121.5(7) . .
C25 C26 H26 119.2 . .
C27 C26 H26 119.2 . .
N2 C27 C28 122.9(6) . .
N2 C27 C26 119.8(7) . .
C28 C27 C26 117.3(6) . .
C27 C28 C29 120.3(6) . .
C27 C28 H28 119.9 . .
C29 C28 H28 119.8 . .
C30 C29 C28 121.5(7) . .
C30 C29 C67 120.5(6) . 2_545
C28 C29 C67 117.9(6) . 2_545
C29 C30 C25 118.0(6) . .
C29 C30 H30 121.0 . .
C25 C30 H30 121.0 . .
N2 C31 C32 114.0(6) . .
N2 C31 H31A 108.8 . .
C32 C31 H31A 108.8 . .
N2 C31 H31B 108.7 . .
C32 C31 H31B 108.8 . .
H31A C31 H31B 107.6 . .
C45 C32 C33 121.1(7) . .
C45 C32 C31 120.6(7) . .
C33 C32 C31 117.9(7) . .
C34 C33 C32 124.7(7) . .
C34 C33 C38 117.4(7) . .
C32 C33 C38 117.9(7) . .
C35 C34 C33 121.4(8) . .
C35 C34 H34 119.3 . .
C33 C34 H34 119.3 . .
C34 C35 C36 122.7(9) . .
C34 C35 H35 118.6 . .
C36 C35 H35 118.7 . .
C37 C36 C35 117.7(8) . .
C37 C36 H36 121.2 . .
C35 C36 H36 121.2 . .
C36 C37 C38 122.0(8) . .
C36 C37 H37 119.0 . .
C38 C37 H37 119.0 . .
C39 C38 C37 121.8(7) . .
C39 C38 C33 119.6(7) . .
C37 C38 C33 118.6(7) . .
C38 C39 C40 122.4(7) . .
C38 C39 H39 118.8 . .
C40 C39 H39 118.8 . .
C41 C40 C39 121.2(7) . .
C41 C40 C45 121.0(7) . .
C39 C40 C45 117.7(7) . .
C42 C41 C40 120.4(7) . .
C42 C41 H41 119.8 . .
C40 C41 H41 119.8 . .
C41 C42 C43 120.0(8) . .
C41 C42 H42 120.0 . .
C43 C42 H42 120.0 . .
C44 C43 C42 120.9(8) . .
C44 C43 H43 119.6 . .
C42 C43 H43 119.6 . .
C43 C44 C45 122.0(7) . .
C43 C44 H44 119.0 . .
C45 C44 H44 119.0 . .
C32 C45 C44 123.2(7) . .
C32 C45 C40 121.1(7) . .
C44 C45 C40 115.6(7) . .
O8 C46 O7 120.1(7) . .
O8 C46 C47 120.6(7) . .
O7 C46 C47 119.3(6) . .
O8 C46 Gd1 49.4(4) . .
O7 C46 Gd1 70.7(4) . .
C47 C46 Gd1 170.0(5) . .
C52 C47 C48 121.0(7) . .
C52 C47 C46 118.5(6) . .
C48 C47 C46 120.5(7) . .
C49 C48 C47 118.1(7) . .
C49 C48 H48 120.9 . .
C47 C48 H48 121.0 . .
C50 C49 C48 121.7(7) . .
C50 C49 C74 117.8(7) . 3
C48 C49 C74 120.4(7) . 3
C49 C50 C51 120.8(7) . .
C49 C50 H50 119.6 . .
C51 C50 H50 119.6 . .
C50 C51 N3 122.2(6) . .
C50 C51 C52 117.6(6) . .
N3 C51 C52 120.1(6) . .
C47 C52 C51 120.8(6) . .
C47 C52 H52 119.6 . .
C51 C52 H52 119.6 . .
N3 C52A C53 112.2(6) . .
N3 C52A H52A 109.0 . .
C53 C52A H52A 109.2 . .
N3 C52A H52B 109.3 . .
C53 C52A H52B 109.2 . .
H52A C52A H52B 107.9 . .
C54 C53 C66 120.2(7) . .
C54 C53 C52A 122.3(7) . .
C66 C53 C52A 117.3(7) . .
C55 C54 C53 122.5(8) . .
C55 C54 C59 117.9(8) . .
C53 C54 C59 119.6(8) . .
C54 C55 C56 122.5(8) . .
C54 C55 H55 118.7 . .
C56 C55 H55 118.7 . .
C55 C56 C57 118.6(9) . .
C55 C56 H56 120.7 . .
C57 C56 H56 120.7 . .
C58 C57 C56 121.4(8) . .
C58 C57 H57 119.3 . .
C56 C57 H57 119.3 . .
C57 C58 C59 120.6(8) . .
C57 C58 H58 119.7 . .
C59 C58 H58 119.7 . .
C60 C59 C54 120.3(8) . .
C60 C59 C58 120.9(8) . .
C54 C59 C58 118.9(9) . .
C61 C60 C59 120.3(8) . .
C61 C60 H60 119.8 . .
C59 C60 H60 119.8 . .
C60 C61 C66 120.1(8) . .
C60 C61 C62 120.7(8) . .
C66 C61 C62 119.2(8) . .
C63 C62 C61 119.7(8) . .
C63 C62 H62 120.1 . .
C61 C62 H62 120.1 . .
C62 C63 C64 121.2(9) . .
C62 C63 H63 119.4 . .
C64 C63 H63 119.4 . .
C65 C64 C63 120.1(9) . .
C65 C64 H64 120.0 . .
C63 C64 H64 120.0 . .
C64 C65 C66 123.0(9) . .
C64 C65 H65 118.5 . .
C66 C65 H65 118.5 . .
C53 C66 C61 119.4(8) . .
C53 C66 C65 124.0(7) . .
C61 C66 C65 116.6(8) . .
O9 C67 O10 121.2(7) . .
O9 C67 C29 120.6(6) . 2
O10 C67 C29 117.8(6) . 2
O11 C74 O17 119.6(7) . .
O11 C74 C49 119.8(7) . 3
O17 C74 C49 120.5(7) . 3
O11 C74 Gd2 60.8(4) . .
O17 C74 Gd2 59.0(4) . .
C49 C74 Gd2 175.1(6) 3 .
C7 N1 C9 121.2(6) . .
C7 N1 H1N1 85.0(17) . .
C9 N1 H1N1 116(2) . .
C27 N2 C31 118.4(6) . .
C27 N2 H1N2 114(4) . .
C31 N2 H1N2 121(5) . .
C51 N3 C52A 119.6(6) . .
C51 N3 H1N3 118(4) . .
C52A N3 H1N3 116(4) . .

loop_
_geom_bond_atom_site_label_1
_geom_bond_atom_site_label_2
_geom_bond_distance
_geom_bond_site_symmetry_2
Gd1 O2 2.309(5) .
Gd1 O6 2.317(5) .
Gd1 O10 2.379(5) .
Gd1 O13 2.420(5) .
Gd1 O14 2.426(5) .
Gd1 O8 2.430(5) .
Gd1 O4 2.435(5) 3_556
Gd1 O3 2.581(5) 3_556
Gd1 C5 2.893(7) 3_556
Gd1 O7 2.897(5) .
Gd1 C46 3.054(7) .
Gd1 Gd2 4.0565(8) .
Gd2 O7 2.292(5) .
Gd2 O1W 2.318(12) .
Gd2 O5 2.351(5) .
Gd2 O9 2.352(5) .
Gd2 O1 2.357(5) .
Gd2 O17 2.399(6) .
Gd2 O11 2.438(5) .
Gd2 O12 2.442(6) .
Gd2 C74 2.790(7) .
Gd2 O2 2.941(6) .
Gd2 C1 3.020(7) .
O1 C1 1.264(8) .
O2 C1 1.258(8) .
O3 C5 1.295(8) .
O3 Gd1 2.581(5) 3_556
O4 C5 1.264(9) .
O4 Gd1 2.435(5) 3_556
O5 C24 1.313(8) .
O6 C24 1.268(8) .
O7 C46 1.287(8) .
O8 C46 1.261(8) .
O9 C67 1.257(8) .
O10 C67 1.304(8) .
O11 C74 1.250(9) .
O17 C74 1.258(9) .
C1 C2 1.493(9) .
C2 C8 1.396(10) .
C2 C3 1.401(10) .
C3 C4 1.386(10) .
C3 H3 0.9300 .
C4 C6 1.353(9) .
C4 C5 1.500(10) .
C5 Gd1 2.893(7) 3_556
C6 C7 1.404(9) .
C6 H6 0.9300 .
C7 C8 1.388(10) .
C7 N1 1.415(9) .
C8 H8 0.9300 .
C9 N1 1.455(9) .
C9 C10 1.541(11) .
C9 H9A 0.9700 .
C9 H9B 0.9700 .
C10 C11 1.387(13) .
C10 C23 1.412(12) .
C11 C12 1.428(12) .
C11 C16 1.454(12) .
C12 C13 1.329(14) .
C12 H12 0.9300 .
C13 C14 1.423(13) .
C13 H13 0.9300 .
C14 C15 1.313(13) .
C14 H14 0.9300 .
C15 C16 1.453(14) .
C15 H15 0.9300 .
C16 C17 1.371(13) .
C17 C18 1.405(14) .
C17 H17 0.9300 .
C18 C19 1.445(13) .
C18 C23 1.453(12) .
C19 C20 1.300(15) .
C19 H19 0.9300 .
C20 C21 1.425(15) .
C20 H20 0.9300 .
C21 C22 1.373(12) .
C21 H21 0.9300 .
C22 C23 1.420(13) .
C22 H22 0.9300 .
C24 C25 1.457(10) .
C25 C26 1.383(9) .
C25 C30 1.399(10) .
C26 C27 1.418(10) .
C26 H26 0.9300 .
C27 N2 1.383(9) .
C27 C28 1.405(10) .
C28 C29 1.415(9) .
C28 H28 0.9300 .
C29 C30 1.389(10) .
C29 C67 1.478(10) 2_545
C30 H30 0.9300 .
C31 N2 1.483(9) .
C31 C32 1.500(10) .
C31 H31A 0.9700 .
C31 H31B 0.9700 .
C32 C45 1.382(11) .
C32 C33 1.424(10) .
C33 C34 1.401(11) .
C33 C38 1.454(10) .
C34 C35 1.335(11) .
C34 H34 0.9300 .
C35 C36 1.431(12) .
C35 H35 0.9300 .
C36 C37 1.346(12) .
C36 H36 0.9300 .
C37 C38 1.425(11) .
C37 H37 0.9300 .
C38 C39 1.378(11) .
C39 C40 1.416(11) .
C39 H39 0.9300 .
C40 C41 1.409(10) .
C40 C45 1.425(10) .
C41 C42 1.348(11) .
C41 H41 0.9300 .
C42 C43 1.394(11) .
C42 H42 0.9300 .
C43 C44 1.360(10) .
C43 H43 0.9300 .
C44 C45 1.418(10) .
C44 H44 0.9300 .
C46 C47 1.505(9) .
C47 C52 1.362(9) .
C47 C48 1.395(10) .
C48 C49 1.374(11) .
C48 H48 0.9300 .
C49 C50 1.376(10) .
C49 C74 1.500(10) 3
C50 C51 1.381(9) .
C50 H50 0.9300 .
C51 N3 1.411(9) .
C51 C52 1.418(9) .
C52 H52 0.9300 .
C52A N3 1.463(9) .
C52A C53 1.505(10) .
C52A H52A 0.9700 .
C52A H52B 0.9700 .
C53 C54 1.396(11) .
C53 C66 1.411(11) .
C54 C55 1.388(12) .
C54 C59 1.440(11) .
C55 C56 1.399(11) .
C55 H55 0.9300 .
C56 C57 1.417(11) .
C56 H56 0.9300 .
C57 C58 1.341(12) .
C57 H57 0.9300 .
C58 C59 1.445(12) .
C58 H58 0.9300 .
C59 C60 1.396(12) .
C60 C61 1.389(12) .
C60 H60 0.9300 .
C61 C66 1.445(11) .
C61 C62 1.457(12) .
C62 C63 1.392(13) .
C62 H62 0.9300 .
C63 C64 1.402(13) .
C63 H63 0.9300 .
C64 C65 1.360(12) .
C64 H64 0.9300 .
C65 C66 1.451(11) .
C65 H65 0.9300 .
C67 C29 1.478(10) 2
C74 C49 1.500(10) 3
N1 H1N1 0.892(14) .
N2 H1N2 0.90(2) .
N3 H1N3 0.84(6) .

loop_
_geom_torsion_atom_site_label_1
_geom_torsion_atom_site_label_2
_geom_torsion_atom_site_label_3
_geom_torsion_atom_site_label_4
_geom_torsion
_geom_torsion_site_symmetry_1
_geom_torsion_site_symmetry_4
O2 Gd1 Gd2 O7 -179.9(2) . .
O6 Gd1 Gd2 O7 -84.7(2) . .
O10 Gd1 Gd2 O7 83.6(2) . .
O13 Gd1 Gd2 O7 143.3(2) . .
O14 Gd1 Gd2 O7 49.2(2) . .
O8 Gd1 Gd2 O7 -7.7(2) . .
O4 Gd1 Gd2 O7 -73.8(3) 3_556 .
O3 Gd1 Gd2 O7 -134.8(2) 3_556 .
C5 Gd1 Gd2 O7 -113.1(3) 3_556 .
C46 Gd1 Gd2 O7 -5.6(2) . .
O2 Gd1 Gd2 O1W -136.5(4) . .
O6 Gd1 Gd2 O1W -41.3(4) . .
O10 Gd1 Gd2 O1W 127.0(4) . .
O13 Gd1 Gd2 O1W -173.3(4) . .
O14 Gd1 Gd2 O1W 92.6(4) . .
O8 Gd1 Gd2 O1W 35.8(3) . .
O4 Gd1 Gd2 O1W -30.4(4) 3_556 .
O3 Gd1 Gd2 O1W -91.4(3) 3_556 .
C5 Gd1 Gd2 O1W -69.7(4) 3_556 .
O7 Gd1 Gd2 O1W 43.4(4) . .
C46 Gd1 Gd2 O1W 37.8(4) . .
O2 Gd1 Gd2 O5 -80.1(2) . .
O6 Gd1 Gd2 O5 15.1(2) . .
O10 Gd1 Gd2 O5 -176.60(19) . .
O13 Gd1 Gd2 O5 -116.9(2) . .
O14 Gd1 Gd2 O5 149.0(2) . .
O8 Gd1 Gd2 O5 92.16(19) . .
O4 Gd1 Gd2 O5 26.0(3) 3_556 .
O3 Gd1 Gd2 O5 -35.01(19) 3_556 .
C5 Gd1 Gd2 O5 -13.3(3) 3_556 .
O7 Gd1 Gd2 O5 99.8(2) . .
C46 Gd1 Gd2 O5 94.2(2) . .
O2 Gd1 Gd2 O9 87.8(2) . .
O6 Gd1 Gd2 O9 -177.04(18) . .
O10 Gd1 Gd2 O9 -8.75(18) . .
O13 Gd1 Gd2 O9 50.9(2) . .
O14 Gd1 Gd2 O9 -43.2(2) . .
O8 Gd1 Gd2 O9 -99.99(18) . .
O4 Gd1 Gd2 O9 -166.1(2) 3_556 .
O3 Gd1 Gd2 O9 132.84(18) 3_556 .
C5 Gd1 Gd2 O9 154.5(3) 3_556 .
O7 Gd1 Gd2 O9 -92.3(2) . .
C46 Gd1 Gd2 O9 -97.9(2) . .
O2 Gd1 Gd2 O1 4.0(2) . .
O6 Gd1 Gd2 O1 99.23(18) . .
O10 Gd1 Gd2 O1 -92.48(18) . .
O13 Gd1 Gd2 O1 -32.80(19) . .
O14 Gd1 Gd2 O1 -126.9(2) . .
O8 Gd1 Gd2 O1 176.27(17) . .
O4 Gd1 Gd2 O1 110.1(2) 3_556 .
O3 Gd1 Gd2 O1 49.11(17) 3_556 .
C5 Gd1 Gd2 O1 70.8(3) 3_556 .
O7 Gd1 Gd2 O1 -176.1(2) . .
C46 Gd1 Gd2 O1 178.3(2) . .
O2 Gd1 Gd2 O17 151.2(3) . .
O6 Gd1 Gd2 O17 -113.6(3) . .
O10 Gd1 Gd2 O17 54.7(3) . .
O13 Gd1 Gd2 O17 114.3(3) . .
O14 Gd1 Gd2 O17 20.2(3) . .
O8 Gd1 Gd2 O17 -36.6(3) . .
O4 Gd1 Gd2 O17 -102.7(3) 3_556 .
O3 Gd1 Gd2 O17 -163.7(3) 3_556 .
C5 Gd1 Gd2 O17 -142.1(3) 3_556 .
O7 Gd1 Gd2 O17 -28.9(3) . .
C46 Gd1 Gd2 O17 -34.5(3) . .
O2 Gd1 Gd2 O11 70.9(3) . .
O6 Gd1 Gd2 O11 166.1(2) . .
O10 Gd1 Gd2 O11 -25.6(2) . .
O13 Gd1 Gd2 O11 34.1(3) . .
O14 Gd1 Gd2 O11 -60.0(3) . .
O8 Gd1 Gd2 O11 -116.8(2) . .
O4 Gd1 Gd2 O11 177.0(3) 3_556 .
O3 Gd1 Gd2 O11 116.0(2) 3_556 .
C5 Gd1 Gd2 O11 137.7(3) 3_556 .
O7 Gd1 Gd2 O11 -109.2(3) . .
C46 Gd1 Gd2 O11 -114.7(3) . .
O2 Gd1 Gd2 O12 -58.5(3) . .
O6 Gd1 Gd2 O12 36.7(3) . .
O10 Gd1 Gd2 O12 -155.0(3) . .
O13 Gd1 Gd2 O12 -95.3(3) . .
O14 Gd1 Gd2 O12 170.5(3) . .
O8 Gd1 Gd2 O12 113.7(3) . .
O4 Gd1 Gd2 O12 47.6(3) 3_556 .
O3 Gd1 Gd2 O12 -13.4(3) 3_556 .
C5 Gd1 Gd2 O12 8.3(3) 3_556 .
O7 Gd1 Gd2 O12 121.4(3) . .
C46 Gd1 Gd2 O12 115.8(3) . .
O2 Gd1 Gd2 C74 119.6(3) . .
O6 Gd1 Gd2 C74 -145.2(3) . .
O10 Gd1 Gd2 C74 23.1(3) . .
O13 Gd1 Gd2 C74 82.8(3) . .
O14 Gd1 Gd2 C74 -11.3(3) . .
O8 Gd1 Gd2 C74 -68.1(3) . .
O4 Gd1 Gd2 C74 -134.3(4) 3_556 .
O3 Gd1 Gd2 C74 164.7(3) 3_556 .
C5 Gd1 Gd2 C74 -173.6(4) 3_556 .
O7 Gd1 Gd2 C74 -60.5(3) . .
C46 Gd1 Gd2 C74 -66.1(3) . .
O6 Gd1 Gd2 O2 95.2(2) . .
O10 Gd1 Gd2 O2 -96.5(2) . .
O13 Gd1 Gd2 O2 -36.8(2) . .
O14 Gd1 Gd2 O2 -130.9(2) . .
O8 Gd1 Gd2 O2 172.2(2) . .
O4 Gd1 Gd2 O2 106.1(3) 3_556 .
O3 Gd1 Gd2 O2 45.1(2) 3_556 .
C5 Gd1 Gd2 O2 66.8(3) 3_556 .
O7 Gd1 Gd2 O2 179.9(2) . .
C46 Gd1 Gd2 O2 174.3(2) . .
O2 Gd1 Gd2 C1 0.3(2) . .
O6 Gd1 Gd2 C1 95.5(2) . .
O10 Gd1 Gd2 C1 -96.2(2) . .
O13 Gd1 Gd2 C1 -36.5(2) . .
O14 Gd1 Gd2 C1 -130.7(2) . .
O8 Gd1 Gd2 C1 172.5(2) . .
O4 Gd1 Gd2 C1 106.4(3) 3_556 .
O3 Gd1 Gd2 C1 45.4(2) 3_556 .
C5 Gd1 Gd2 C1 67.1(3) 3_556 .
O7 Gd1 Gd2 C1 -179.8(2) . .
C46 Gd1 Gd2 C1 174.6(2) . .
O7 Gd2 O1 C1 -11.5(5) . .
O1W Gd2 O1 C1 102.4(8) . .
O5 Gd2 O1 C1 61.3(5) . .
O9 Gd2 O1 C1 -77.6(5) . .
O17 Gd2 O1 C1 -149.6(5) . .
O11 Gd2 O1 C1 -156.9(5) . .
O12 Gd2 O1 C1 132.1(5) . .
C74 Gd2 O1 C1 -155.6(5) . .
O2 Gd2 O1 C1 -5.0(4) . .
Gd1 Gd2 O1 C1 -8.1(4) . .
O6 Gd1 O2 C1 129(15) . .
O10 Gd1 O2 C1 -95(15) . .
O13 Gd1 O2 C1 -13(15) . .
O14 Gd1 O2 C1 -62(15) . .
O8 Gd1 O2 C1 -172(100) . .
O4 Gd1 O2 C1 65(15) 3_556 .
O3 Gd1 O2 C1 57(15) 3_556 .
C5 Gd1 O2 C1 59(15) 3_556 .
O7 Gd1 O2 C1 -163(15) . .
C46 Gd1 O2 C1 -168(15) . .
Gd2 Gd1 O2 C1 -163(15) . .
O6 Gd1 O2 Gd2 -67.73(17) . .
O10 Gd1 O2 Gd2 67.74(16) . .
O13 Gd1 O2 Gd2 149.67(18) . .
O14 Gd1 O2 Gd2 100.8(3) . .
O8 Gd1 O2 Gd2 -9.5(3) . .
O4 Gd1 O2 Gd2 -132.2(2) 3_556 .
O3 Gd1 O2 Gd2 -140.29(17) 3_556 .
C5 Gd1 O2 Gd2 -138.60(18) 3_556 .
O7 Gd1 O2 Gd2 -0.06(13) . .
C46 Gd1 O2 Gd2 -5.0(2) . .
O7 Gd2 O2 C1 179.5(4) . .
O1W Gd2 O2 C1 -120.8(6) . .
O5 Gd2 O2 C1 -95.1(4) . .
O9 Gd2 O2 C1 100.0(4) . .
O1 Gd2 O2 C1 4.8(4) . .
O17 Gd2 O2 C1 118.5(5) . .
O11 Gd2 O2 C1 40.1(5) . .
O12 Gd2 O2 C1 -41.1(4) . .
C74 Gd2 O2 C1 63.2(5) . .
Gd1 Gd2 O2 C1 179.4(5) . .
O7 Gd2 O2 Gd1 0.07(17) . .
O1W Gd2 O2 Gd1 59.8(5) . .
O5 Gd2 O2 Gd1 85.5(2) . .
O9 Gd2 O2 Gd1 -79.41(19) . .
O1 Gd2 O2 Gd1 -174.6(3) . .
O17 Gd2 O2 Gd1 -61.0(4) . .
O11 Gd2 O2 Gd1 -139.26(18) . .
O12 Gd2 O2 Gd1 139.5(2) . .
C74 Gd2 O2 Gd1 -116.2(3) . .
C1 Gd2 O2 Gd1 -179.4(5) . .
O7 Gd2 O5 C24 21.6(6) . .
O1W Gd2 O5 C24 100.3(8) . .
O9 Gd2 O5 C24 -38.7(7) . .
O1 Gd2 O5 C24 -106.5(6) . .
O17 Gd2 O5 C24 101.8(7) . .
O11 Gd2 O5 C24 -177.8(5) . .
O12 Gd2 O5 C24 173.6(7) . .
C74 Gd2 O5 C24 139.7(6) . .
O2 Gd2 O5 C24 -59.3(6) . .
C1 Gd2 O5 C24 -85.0(6) . .
Gd1 Gd2 O5 C24 -22.5(6) . .
O2 Gd1 O6 C24 18.6(8) . .
O10 Gd1 O6 C24 -42.1(9) . .
O13 Gd1 O6 C24 83.2(8) . .
O14 Gd1 O6 C24 -151.0(7) . .
O8 Gd1 O6 C24 -115.9(8) . .
O4 Gd1 O6 C24 157.6(8) 3_556 .
O3 Gd1 O6 C24 105.1(8) 3_556 .
C5 Gd1 O6 C24 132.1(8) 3_556 .
O7 Gd1 O6 C24 -65.5(8) . .
C46 Gd1 O6 C24 -92.4(8) . .
Gd2 Gd1 O6 C24 -28.5(8) . .
O1W Gd2 O7 C46 -18(2) . .
O5 Gd2 O7 C46 52(2) . .
O9 Gd2 O7 C46 -167(2) . .
O1 Gd2 O7 C46 125(2) . .
O17 Gd2 O7 C46 -82(2) . .
O11 Gd2 O7 C46 -110(2) . .
O12 Gd2 O7 C46 9(2) . .
C74 Gd2 O7 C46 -92(2) . .
O2 Gd2 O7 C46 120(2) . .
C1 Gd2 O7 C46 120(2) . .
Gd1 Gd2 O7 C46 120(2) . .
O1W Gd2 O7 Gd1 -138.2(4) . .
O5 Gd2 O7 Gd1 -68.05(18) . .
O9 Gd2 O7 Gd1 73.15(17) . .
O1 Gd2 O7 Gd1 4.8(3) . .
O17 Gd2 O7 Gd1 158.0(2) . .
O11 Gd2 O7 Gd1 130.1(2) . .
O12 Gd2 O7 Gd1 -111.2(3) . .
C74 Gd2 O7 Gd1 148.08(19) . .
O2 Gd2 O7 Gd1 -0.06(14) . .
C1 Gd2 O7 Gd1 0.2(2) . .
O2 Gd1 O7 C46 -168.6(4) . .
O6 Gd1 O7 C46 -89.4(4) . .
O10 Gd1 O7 C46 110.5(4) . .
O13 Gd1 O7 C46 128.7(4) . .
O14 Gd1 O7 C46 48.1(4) . .
O8 Gd1 O7 C46 1.1(4) . .
O4 Gd1 O7 C46 -30.9(5) 3_556 .
O3 Gd1 O7 C46 -102.3(4) 3_556 .
C5 Gd1 O7 C46 -62.5(5) 3_556 .
Gd2 Gd1 O7 C46 -168.7(5) . .
O2 Gd1 O7 Gd2 0.08(17) . .
O6 Gd1 O7 Gd2 79.2(2) . .
O10 Gd1 O7 Gd2 -80.83(19) . .
O13 Gd1 O7 Gd2 -62.7(3) . .
O14 Gd1 O7 Gd2 -143.24(18) . .
O8 Gd1 O7 Gd2 169.8(3) . .
O4 Gd1 O7 Gd2 137.76(18) 3_556 .
O3 Gd1 O7 Gd2 66.4(3) 3_556 .
C5 Gd1 O7 Gd2 106.1(3) 3_556 .
C46 Gd1 O7 Gd2 168.7(5) . .
O2 Gd1 O8 C46 11.3(5) . .
O6 Gd1 O8 C46 70.0(5) . .
O10 Gd1 O8 C46 -61.0(5) . .
O13 Gd1 O8 C46 -131.8(5) . .
O14 Gd1 O8 C46 -133.3(5) . .
O4 Gd1 O8 C46 153.7(5) 3_556 .
O3 Gd1 O8 C46 121.3(5) 3_556 .
C5 Gd1 O8 C46 141.1(5) 3_556 .
O7 Gd1 O8 C46 -1.2(4) . .
Gd2 Gd1 O8 C46 4.5(4) . .
O7 Gd2 O9 C67 -26.7(7) . .
O1W Gd2 O9 C67 -76.7(10) . .
O5 Gd2 O9 C67 35.4(8) . .
O1 Gd2 O9 C67 103.3(7) . .
O17 Gd2 O9 C67 -116.8(7) . .
O11 Gd2 O9 C67 -170.3(7) . .
O12 Gd2 O9 C67 158.0(7) . .
C74 Gd2 O9 C67 -143.6(7) . .
O2 Gd2 O9 C67 55.4(7) . .
C1 Gd2 O9 C67 80.0(7) . .
Gd1 Gd2 O9 C67 19.2(7) . .
O2 Gd1 O10 C67 -35.2(7) . .
O6 Gd1 O10 C67 24.8(8) . .
O13 Gd1 O10 C67 -121.6(7) . .
O14 Gd1 O10 C67 164.4(7) . .
O8 Gd1 O10 C67 92.7(7) . .
O4 Gd1 O10 C67 169.8(6) 3_556 .
O3 Gd1 O10 C67 -90.4(7) 3_556 .
C5 Gd1 O10 C67 -142.2(7) 3_556 .
O7 Gd1 O10 C67 48.2(7) . .
C46 Gd1 O10 C67 72.0(7) . .
Gd2 Gd1 O10 C67 11.3(7) . .
O7 Gd2 O11 C74 39.0(5) . .
O1W Gd2 O11 C74 -42.5(5) . .
O5 Gd2 O11 C74 -112.7(5) . .
O9 Gd2 O11 C74 95.3(5) . .
O1 Gd2 O11 C74 177.2(5) . .
O17 Gd2 O11 C74 3.3(5) . .
O12 Gd2 O11 C74 -104.0(5) . .
O2 Gd2 O11 C74 151.9(4) . .
C1 Gd2 O11 C74 167.9(4) . .
Gd1 Gd2 O11 C74 111.2(4) . .
O7 Gd2 O17 C74 -159.5(5) . .
O1W Gd2 O17 C74 125.2(7) . .
O5 Gd2 O17 C74 123.6(5) . .
O9 Gd2 O17 C74 -83.0(5) . .
O1 Gd2 O17 C74 -12.4(7) . .
O11 Gd2 O17 C74 -3.3(5) . .
O12 Gd2 O17 C74 60.7(6) . .
O2 Gd2 O17 C74 -100.5(6) . .
C1 Gd2 O17 C74 -40.8(9) . .
Gd1 Gd2 O17 C74 -139.7(4) . .
Gd1 O2 C1 O1 155(15) . .
Gd2 O2 C1 O1 -7.8(6) . .
Gd1 O2 C1 C2 -29(15) . .
Gd2 O2 C1 C2 168.6(7) . .
Gd1 O2 C1 Gd2 163(15) . .
Gd2 O1 C1 O2 10.2(8) . .
Gd2 O1 C1 C2 -166.3(5) . .
O7 Gd2 C1 O2 -0.5(4) . .
O1W Gd2 C1 O2 83.1(8) . .
O5 Gd2 C1 O2 75.5(4) . .
O9 Gd2 C1 O2 -73.1(4) . .
O1 Gd2 C1 O2 -171.0(7) . .
O17 Gd2 C1 O2 -116.5(6) . .
O11 Gd2 C1 O2 -147.0(4) . .
O12 Gd2 C1 O2 142.5(4) . .
C74 Gd2 C1 O2 -139.8(4) . .
Gd1 Gd2 C1 O2 -0.4(3) . .
O7 Gd2 C1 O1 170.5(4) . .
O1W Gd2 C1 O1 -105.9(7) . .
O5 Gd2 C1 O1 -113.5(5) . .
O9 Gd2 C1 O1 97.8(5) . .
O17 Gd2 C1 O1 54.5(8) . .
O11 Gd2 C1 O1 24.0(5) . .
O12 Gd2 C1 O1 -46.5(5) . .
C74 Gd2 C1 O1 31.2(6) . .
O2 Gd2 C1 O1 171.0(7) . .
Gd1 Gd2 C1 O1 170.6(5) . .
O7 Gd2 C1 C2 -149.3(14) . .
O1W Gd2 C1 C2 -65.6(16) . .
O5 Gd2 C1 C2 -73.2(14) . .
O9 Gd2 C1 C2 138.1(15) . .
O1 Gd2 C1 C2 40.3(13) . .
O17 Gd2 C1 C2 94.7(15) . .
O11 Gd2 C1 C2 64.3(15) . .
O12 Gd2 C1 C2 -6.2(15) . .
C74 Gd2 C1 C2 71.5(15) . .
O2 Gd2 C1 C2 -148.7(17) . .
Gd1 Gd2 C1 C2 -149.1(15) . .
O2 C1 C2 C8 166.1(7) . .
O1 C1 C2 C8 -17.4(10) . .
Gd2 C1 C2 C8 -49.8(17) . .
O2 C1 C2 C3 -16.2(11) . .
O1 C1 C2 C3 160.3(7) . .
Gd2 C1 C2 C3 127.9(13) . .
C8 C2 C3 C4 1.4(10) . .
C1 C2 C3 C4 -176.2(7) . .
C2 C3 C4 C6 -0.6(11) . .
C2 C3 C4 C5 171.2(6) . .
Gd1 O4 C5 O3 -7.1(7) 3_556 .
Gd1 O4 C5 C4 171.9(6) 3_556 .
Gd1 O3 C5 O4 6.7(7) 3_556 .
Gd1 O3 C5 C4 -172.4(6) 3_556 .
C6 C4 C5 O4 8.2(10) . .
C3 C4 C5 O4 -163.8(7) . .
C6 C4 C5 O3 -172.7(7) . .
C3 C4 C5 O3 15.2(10) . .
C6 C4 C5 Gd1 75(4) . 3_556
C3 C4 C5 Gd1 -97(4) . 3_556
C3 C4 C6 C7 -1.0(11) . .
C5 C4 C6 C7 -172.9(7) . .
C4 C6 C7 C8 1.7(11) . .
C4 C6 C7 N1 177.2(7) . .
C6 C7 C8 C2 -0.8(11) . .
N1 C7 C8 C2 -176.3(7) . .
C3 C2 C8 C7 -0.7(11) . .
C1 C2 C8 C7 177.0(7) . .
N1 C9 C10 C11 -78.2(10) . .
N1 C9 C10 C23 103.0(9) . .
C23 C10 C11 C12 -179.4(7) . .
C9 C10 C11 C12 1.9(12) . .
C23 C10 C11 C16 2.4(12) . .
C9 C10 C11 C16 -176.3(7) . .
C10 C11 C12 C13 -177.7(9) . .
C16 C11 C12 C13 0.6(13) . .
C11 C12 C13 C14 -0.5(14) . .
C12 C13 C14 C15 0.3(15) . .
C13 C14 C15 C16 -0.1(14) . .
C14 C15 C16 C17 -178.3(9) . .
C14 C15 C16 C11 0.2(13) . .
C10 C11 C16 C17 -3.6(12) . .
C12 C11 C16 C17 178.1(8) . .
C10 C11 C16 C15 177.9(7) . .
C12 C11 C16 C15 -0.4(11) . .
C15 C16 C17 C18 -179.9(8) . .
C11 C16 C17 C18 1.7(14) . .
C16 C17 C18 C19 -176.3(9) . .
C16 C17 C18 C23 1.4(14) . .
C17 C18 C19 C20 178.6(10) . .
C23 C18 C19 C20 0.9(14) . .
C18 C19 C20 C21 -3.3(16) . .
C19 C20 C21 C22 2.7(15) . .
C20 C21 C22 C23 0.3(14) . .
C11 C10 C23 C22 173.3(8) . .
C9 C10 C23 C22 -7.9(12) . .
C11 C10 C23 C18 0.6(12) . .
C9 C10 C23 C18 179.3(7) . .
C21 C22 C23 C10 -175.5(8) . .
C21 C22 C23 C18 -2.5(12) . .
C17 C18 C23 C10 -2.5(12) . .
C19 C18 C23 C10 175.3(7) . .
C17 C18 C23 C22 -175.8(8) . .
C19 C18 C23 C22 2.0(12) . .
Gd1 O6 C24 O5 22.9(12) . .
Gd1 O6 C24 C25 -156.6(5) . .
Gd2 O5 C24 O6 16.2(11) . .
Gd2 O5 C24 C25 -164.3(5) . .
O6 C24 C25 C26 4.5(10) . .
O5 C24 C25 C26 -174.9(6) . .
O6 C24 C25 C30 -174.1(7) . .
O5 C24 C25 C30 6.4(10) . .
C30 C25 C26 C27 -1.6(11) . .
C24 C25 C26 C27 179.8(6) . .
C25 C26 C27 N2 -178.8(6) . .
C25 C26 C27 C28 1.2(10) . .
N2 C27 C28 C29 179.8(7) . .
C26 C27 C28 C29 -0.1(10) . .
C27 C28 C29 C30 -0.6(11) . .
C27 C28 C29 C67 -178.7(6) . 2_545
C28 C29 C30 C25 0.2(11) . .
C67 C29 C30 C25 178.2(7) 2_545 .
C26 C25 C30 C29 0.9(10) . .
C24 C25 C30 C29 179.4(7) . .
N2 C31 C32 C45 -91.1(9) . .
N2 C31 C32 C33 95.7(8) . .
C45 C32 C33 C34 177.0(8) . .
C31 C32 C33 C34 -9.8(12) . .
C45 C32 C33 C38 -2.0(12) . .
C31 C32 C33 C38 171.1(7) . .
C32 C33 C34 C35 179.9(10) . .
C38 C33 C34 C35 -1.0(14) . .
C33 C34 C35 C36 -2.5(18) . .
C34 C35 C36 C37 5.6(19) . .
C35 C36 C37 C38 -5.2(18) . .
C36 C37 C38 C39 -177.8(10) . .
C36 C37 C38 C33 2.0(15) . .
C34 C33 C38 C39 -178.9(8) . .
C32 C33 C38 C39 0.3(12) . .
C34 C33 C38 C37 1.3(13) . .
C32 C33 C38 C37 -179.5(8) . .
C37 C38 C39 C40 179.6(8) . .
C33 C38 C39 C40 -0.1(13) . .
C38 C39 C40 C41 -179.3(8) . .
C38 C39 C40 C45 1.7(12) . .
C39 C40 C41 C42 -179.7(8) . .
C45 C40 C41 C42 -0.7(12) . .
C40 C41 C42 C43 2.1(13) . .
C41 C42 C43 C44 -3.1(13) . .
C42 C43 C44 C45 2.7(13) . .
C33 C32 C45 C44 -179.2(7) . .
C31 C32 C45 C44 7.8(12) . .
C33 C32 C45 C40 3.7(12) . .
C31 C32 C45 C40 -169.2(7) . .
C43 C44 C45 C32 -178.4(8) . .
C43 C44 C45 C40 -1.2(11) . .
C41 C40 C45 C32 177.5(7) . .
C39 C40 C45 C32 -3.5(11) . .
C41 C40 C45 C44 0.2(11) . .
C39 C40 C45 C44 179.3(7) . .
Gd1 O8 C46 O7 2.4(8) . .
Gd1 O8 C46 C47 179.7(5) . .
Gd2 O7 C46 O8 -123.5(19) . .
Gd1 O7 C46 O8 -1.9(6) . .
Gd2 O7 C46 C47 59(2) . .
Gd1 O7 C46 C47 -179.2(6) . .
Gd2 O7 C46 Gd1 -122(2) . .
O2 Gd1 C46 O8 -170.6(4) . .
O6 Gd1 C46 O8 -102.3(5) . .
O10 Gd1 C46 O8 116.1(5) . .
O13 Gd1 C46 O8 84.5(6) . .
O14 Gd1 C46 O8 43.8(5) . .
O4 Gd1 C46 O8 -27.2(5) 3_556 .
O3 Gd1 C46 O8 -78.1(5) 3_556 .
C5 Gd1 C46 O8 -46.6(5) 3_556 .
O7 Gd1 C46 O8 177.8(7) . .
Gd2 Gd1 C46 O8 -174.8(5) . .
O2 Gd1 C46 O7 11.5(4) . .
O6 Gd1 C46 O7 79.9(4) . .
O10 Gd1 C46 O7 -61.7(4) . .
O13 Gd1 C46 O7 -93.4(6) . .
O14 Gd1 C46 O7 -134.1(4) . .
O8 Gd1 C46 O7 -177.8(7) . .
O4 Gd1 C46 O7 155.0(4) 3_556 .
O3 Gd1 C46 O7 104.0(4) 3_556 .
C5 Gd1 C46 O7 135.6(4) 3_556 .
Gd2 Gd1 C46 O7 7.4(3) . .
O2 Gd1 C46 C47 -172(3) . .
O6 Gd1 C46 C47 -104(3) . .
O10 Gd1 C46 C47 114(3) . .
O13 Gd1 C46 C47 83(3) . .
O14 Gd1 C46 C47 42(3) . .
O8 Gd1 C46 C47 -2(3) . .
O4 Gd1 C46 C47 -29(3) 3_556 .
O3 Gd1 C46 C47 -80(3) 3_556 .
C5 Gd1 C46 C47 -48(3) 3_556 .
O7 Gd1 C46 C47 176(3) . .
Gd2 Gd1 C46 C47 -176(3) . .
O8 C46 C47 C52 20.3(11) . .
O7 C46 C47 C52 -162.3(7) . .
Gd1 C46 C47 C52 22(3) . .
O8 C46 C47 C48 -160.7(7) . .
O7 C46 C47 C48 16.7(11) . .
Gd1 C46 C47 C48 -159(3) . .
C52 C47 C48 C49 -1.9(11) . .
C46 C47 C48 C49 179.2(7) . .
C47 C48 C49 C50 3.0(12) . .
C47 C48 C49 C74 -173.1(7) . 3
C48 C49 C50 C51 -1.6(12) . .
C74 C49 C50 C51 174.5(7) 3 .
C49 C50 C51 N3 -177.6(7) . .
C49 C50 C51 C52 -0.9(11) . .
C48 C47 C52 C51 -0.6(11) . .
C46 C47 C52 C51 178.4(6) . .
C50 C51 C52 C47 1.9(10) . .
N3 C51 C52 C47 178.8(7) . .
N3 C52A C53 C54 -90.9(9) . .
N3 C52A C53 C66 92.8(8) . .
C66 C53 C54 C55 179.6(7) . .
C52A C53 C54 C55 3.5(12) . .
C66 C53 C54 C59 -0.2(11) . .
C52A C53 C54 C59 -176.3(6) . .
C53 C54 C55 C56 -177.4(8) . .
C59 C54 C55 C56 2.4(12) . .
C54 C55 C56 C57 -2.8(12) . .
C55 C56 C57 C58 1.6(12) . .
C56 C57 C58 C59 -0.1(12) . .
C55 C54 C59 C60 -179.7(7) . .
C53 C54 C59 C60 0.1(11) . .
C55 C54 C59 C58 -0.9(11) . .
C53 C54 C59 C58 178.9(7) . .
C57 C58 C59 C60 178.6(7) . .
C57 C58 C59 C54 -0.2(12) . .
C54 C59 C60 C61 0.9(11) . .
C58 C59 C60 C61 -177.9(7) . .
C59 C60 C61 C66 -1.8(11) . .
C59 C60 C61 C62 177.5(7) . .
C60 C61 C62 C63 -178.3(8) . .
C66 C61 C62 C63 1.1(12) . .
C61 C62 C63 C64 -3.1(13) . .
C62 C63 C64 C65 2.9(14) . .
C63 C64 C65 C66 -0.6(13) . .
C54 C53 C66 C61 -0.7(11) . .
C52A C53 C66 C61 175.6(6) . .
C54 C53 C66 C65 -179.3(7) . .
C52A C53 C66 C65 -3.0(11) . .
C60 C61 C66 C53 1.7(11) . .
C62 C61 C66 C53 -177.6(7) . .
C60 C61 C66 C65 -179.6(7) . .
C62 C61 C66 C65 1.1(10) . .
C64 C65 C66 C53 177.3(8) . .
C64 C65 C66 C61 -1.4(12) . .
Gd2 O9 C67 O10 -19.4(11) . .
Gd2 O9 C67 C29 168.1(5) . 2
Gd1 O10 C67 O9 -3.5(11) . .
Gd1 O10 C67 C29 169.1(5) . 2
Gd2 O11 C74 O17 -5.9(8) . .
Gd2 O11 C74 C49 174.5(6) . 3
Gd2 O17 C74 O11 6.0(8) . .
Gd2 O17 C74 C49 -174.4(6) . 3
O7 Gd2 C74 O11 -151.5(4) . .
O1W Gd2 C74 O11 137.8(6) . .
O5 Gd2 C74 O11 101.0(5) . .
O9 Gd2 C74 O11 -80.2(4) . .
O1 Gd2 C74 O11 -3.0(5) . .
O17 Gd2 C74 O11 -174.1(8) . .
O12 Gd2 C74 O11 68.7(4) . .
O2 Gd2 C74 O11 -45.3(6) . .
C1 Gd2 C74 O11 -15.7(6) . .
Gd1 Gd2 C74 O11 -109.9(4) . .
O7 Gd2 C74 O17 22.5(6) . .
O1W Gd2 C74 O17 -48.1(6) . .
O5 Gd2 C74 O17 -85.0(6) . .
O9 Gd2 C74 O17 93.9(6) . .
O1 Gd2 C74 O17 171.1(5) . .
O11 Gd2 C74 O17 174.1(8) . .
O12 Gd2 C74 O17 -117.2(6) . .
O2 Gd2 C74 O17 128.8(5) . .
C1 Gd2 C74 O17 158.4(5) . .
Gd1 Gd2 C74 O17 64.2(6) . .
O7 Gd2 C74 C49 109(7) . 3
O1W Gd2 C74 C49 38(7) . 3
O5 Gd2 C74 C49 2(7) . 3
O9 Gd2 C74 C49 -179(100) . 3
O1 Gd2 C74 C49 -102(7) . 3
O17 Gd2 C74 C49 87(7) . 3
O11 Gd2 C74 C49 -99(7) . 3
O12 Gd2 C74 C49 -31(7) . 3
O2 Gd2 C74 C49 -145(6) . 3
C1 Gd2 C74 C49 -115(7) . 3
Gd1 Gd2 C74 C49 151(6) . 3
C8 C7 N1 C9 5.8(12) . .
C6 C7 N1 C9 -169.5(8) . .
C10 C9 N1 C7 141.2(8) . .
C28 C27 N2 C31 -171.7(7) . .
C26 C27 N2 C31 8.2(10) . .
C32 C31 N2 C27 171.1(6) . .
C50 C51 N3 C52A -10.3(11) . .
C52 C51 N3 C52A 173.1(7) . .
C53 C52A N3 C51 -177.2(6) . .

loop_
_platon_squeeze_void_nr
_platon_squeeze_void_average_x
_platon_squeeze_void_average_y
_platon_squeeze_void_average_z
_platon_squeeze_void_volume
_platon_squeeze_void_count_electrons
_platon_squeeze_void_content
1 0.077 0.264 0.494 432 187 ' '
2 0.077 0.236 -0.006 432 185 ' '
3 -0.078 0.764 1.006 432 184 ' '
4 -0.077 0.736 0.506 432 182 ' '
